data_4086968
loop_
_publ_author_name
'Meier, Martin'
'Tan, Tristan Tsai Yuan'
'Hahn, F. Ekkehardt'
'Huynh, Han Vinh'

_publ_section_title
;
 Donor Strength Determination of Benzoxazolin-2-ylidene,
 Benzobisoxazolin-2-ylidene, and Their Isocyanide Precursors by 13C NMR
 Spectroscopy of Their PdII and AuI Complexes
;
_journal_issue 2
_journal_name_full Organometallics
_journal_page_first 275
_journal_paper_doi 10.1021/acs.organomet.6b00736
_journal_volume 36
_journal_year 2017
_chemical_formula_sum 'C21 H25 Br2 Cl2 N3 O Pd'
_chemical_formula_weight 672.56
_chemical_name_systematic
; 
 ? 
;
_space_group_crystal_system triclinic
_space_group_IT_number 2
_space_group_name_Hall '-P 1'
_space_group_name_H-M_alt 'P -1'
_symmetry_space_group_name_Hall '-P 1'
_symmetry_space_group_name_H-M 'P -1'
_atom_sites_solution_hydrogens mixed
_audit_creation_method SHELXL-2013
_cell_angle_alpha 81.042(5)
_cell_angle_beta 78.122(4)
_cell_angle_gamma 81.507(5)
_cell_formula_units_Z 2
_cell_length_a 9.0934(13)
_cell_length_b 9.9794(15)
_cell_length_c 14.098(2)
_cell_measurement_reflns_used 9497
_cell_measurement_temperature 99(2)
_cell_measurement_theta_max 28.32
_cell_measurement_theta_min 2.31
_cell_volume 1227.8(3)
_computing_cell_refinement 'Bruker SAINT'
_computing_data_collection 'Bruker APEX2'
_computing_data_reduction 'Bruker SAINT'
_computing_molecular_graphics 'Bruker SHELXTL'
_computing_publication_material 'Bruker SHELXTL'
_computing_structure_refinement 'SHELXL-2013 (Sheldrick, 2013)'
_computing_structure_solution 'SHELXS-97 (Sheldrick 2008)'
_diffrn_ambient_temperature 99(2)
_diffrn_measured_fraction_theta_full 0.999
_diffrn_measured_fraction_theta_max 0.999
_diffrn_measurement_device_type 'Bruker APEX-II CCD'
_diffrn_measurement_method '\f and \w scans'
_diffrn_radiation_type MoK\a
_diffrn_radiation_wavelength 0.71073
_diffrn_reflns_av_R_equivalents 0.0364
_diffrn_reflns_av_unetI/netI 0.0188
_diffrn_reflns_Laue_measured_fraction_full 0.999
_diffrn_reflns_Laue_measured_fraction_max 0.999
_diffrn_reflns_limit_h_max 11
_diffrn_reflns_limit_h_min -11
_diffrn_reflns_limit_k_max 12
_diffrn_reflns_limit_k_min -12
_diffrn_reflns_limit_l_max 18
_diffrn_reflns_limit_l_min -18
_diffrn_reflns_number 52208
_diffrn_reflns_point_group_measured_fraction_full 0.999
_diffrn_reflns_point_group_measured_fraction_max 0.999
_diffrn_reflns_theta_full 25.242
_diffrn_reflns_theta_max 27.500
_diffrn_reflns_theta_min 2.305
_exptl_absorpt_coefficient_mu 4.246
_exptl_absorpt_correction_T_max 0.7457
_exptl_absorpt_correction_T_min 0.6230
_exptl_absorpt_correction_type multi-scan
_exptl_absorpt_process_details 'Sadabs, (Sheldrick 2008)'
_exptl_crystal_colour colourless
_exptl_crystal_density_diffrn 1.819
_exptl_crystal_density_meas ?
_exptl_crystal_description Plate
_exptl_crystal_F_000 660
_exptl_crystal_size_max 0.22
_exptl_crystal_size_mid 0.15
_exptl_crystal_size_min 0.08
_refine_diff_density_max 0.803
_refine_diff_density_min -0.441
_refine_diff_density_rms 0.095
_refine_ls_extinction_method none
_refine_ls_goodness_of_fit_ref 1.018
_refine_ls_hydrogen_treatment mixed
_refine_ls_matrix_type full
_refine_ls_number_parameters 279
_refine_ls_number_reflns 5635
_refine_ls_number_restraints 0
_refine_ls_restrained_S_all 1.018
_refine_ls_R_factor_all 0.0272
_refine_ls_R_factor_gt 0.0223
_refine_ls_shift/su_max 0.001
_refine_ls_shift/su_mean 0.000
_refine_ls_structure_factor_coef Fsqd
_refine_ls_weighting_details 'w=1/[\s^2^(Fo^2^)+(0.0341P)^2^+0.9260P] where P=(Fo^2^+2Fc^2^)/3'
_refine_ls_weighting_scheme calc
_refine_ls_wR_factor_gt 0.0561
_refine_ls_wR_factor_ref 0.0580
_reflns_Friedel_coverage 0.000
_reflns_number_gt 5100
_reflns_number_total 5635
_reflns_threshold_expression 'I > 2\s(I)'
_cod_data_source_file om6b00736_si_002.cif
_cod_data_source_block cis-1
_cod_depositor_comments
;
The following automatic conversions were performed:

'_exptl_absorpt_correction_type' value 'Multi-scan' changed to
'multi-scan' according to
/usr/data/users/saulius/crontab/automatic-downloads/current/ACS/lib/dictionaries/cif_core.dic
dictionary named 'cif_core.dic' version 2.4.2 from 2011-04-26.

'_exptl_crystal_density_meas' value 'Not Measured' was changed to '?'
- the value is perceived as not measured.

Automatic conversion script
Id: cif_fix_values 4268 2015-11-12 08:31:59Z antanas 
;
_cod_database_code 4086968
_shelx_space_group_comment
; 
The symmetry employed for this shelxl refinement is uniquely defined 
by the following loop, which should always be used as a source of 
symmetry information in preference to the above space-group names. 
They are only intended as comments. 
;
_shelxl_version_number 2013-3

loop_
_space_group_symop_operation_xyz
'x, y, z'
'-x, -y, -z'

loop_
_atom_site_label
_atom_site_type_symbol
_atom_site_fract_x
_atom_site_fract_y
_atom_site_fract_z
_atom_site_U_iso_or_equiv
_atom_site_adp_type
_atom_site_occupancy
_atom_site_site_symmetry_order
_atom_site_calc_flag
_atom_site_refinement_flags_posn
_atom_site_refinement_flags_adp
Pd1 Pd 0.55724(2) 0.58022(2) 0.30860(2) 0.01267(5) Uani 1 1 d . .
Br1 Br 0.50490(2) 0.39518(2) 0.22598(2) 0.02014(6) Uani 1 1 d . .
Br2 Br 0.30850(2) 0.59058(2) 0.42076(2) 0.01839(6) Uani 1 1 d . .
O1 O 0.60142(17) 0.85480(15) 0.33360(11) 0.0173(3) Uani 1 1 d . .
N1 N 0.88497(19) 0.51425(18) 0.22208(13) 0.0141(3) Uani 1 1 d . .
N2 N 0.77518(19) 0.68641(18) 0.13631(13) 0.0152(4) Uani 1 1 d . .
N3 N 0.6549(2) 0.7107(2) 0.45737(14) 0.0175(4) Uani 1 1 d . .
C1 C 0.7529(2) 0.5928(2) 0.21646(15) 0.0140(4) Uani 1 1 d . .
C2 C 0.9966(2) 0.5578(2) 0.14379(15) 0.0151(4) Uani 1 1 d . .
C3 C 1.1505(2) 0.5148(2) 0.11793(17) 0.0181(4) Uani 1 1 d . .
H3 H 1.1997 0.4420 0.1564 0.022 Uiso 1 1 calc R U
C4 C 1.2288(3) 0.5825(2) 0.03373(17) 0.0213(5) Uani 1 1 d . .
H4 H 1.3340 0.5554 0.0140 0.026 Uiso 1 1 calc R U
C5 C 1.1571(3) 0.6896(2) -0.02282(17) 0.0212(5) Uani 1 1 d . .
H5 H 1.2144 0.7328 -0.0806 0.025 Uiso 1 1 calc R U
C6 C 1.0045(3) 0.7343(2) 0.00315(16) 0.0197(4) Uani 1 1 d . .
H6 H 0.9559 0.8076 -0.0353 0.024 Uiso 1 1 calc R U
C7 C 0.9256(2) 0.6671(2) 0.08810(15) 0.0154(4) Uani 1 1 d . .
C8 C 0.9058(2) 0.4041(2) 0.30331(15) 0.0159(4) Uani 1 1 d . .
H8 H 0.8043 0.3958 0.3460 0.019 Uiso 1 1 calc R U
C9 C 0.9618(3) 0.2672(2) 0.26583(17) 0.0203(5) Uani 1 1 d . .
H9A H 0.8876 0.2437 0.2315 0.030 Uiso 1 1 calc R U
H9B H 0.9748 0.1965 0.3211 0.030 Uiso 1 1 calc R U
H9C H 1.0589 0.2733 0.2208 0.030 Uiso 1 1 calc R U
C10 C 1.0079(3) 0.4431(2) 0.36516(17) 0.0213(5) Uani 1 1 d . .
H10A H 1.1116 0.4419 0.3277 0.032 Uiso 1 1 calc R U
H10B H 1.0068 0.3775 0.4247 0.032 Uiso 1 1 calc R U
H10C H 0.9712 0.5350 0.3828 0.032 Uiso 1 1 calc R U
C11 C 0.6559(2) 0.7945(2) 0.10863(16) 0.0181(4) Uani 1 1 d . .
H11 H 0.5667 0.7896 0.1635 0.022 Uiso 1 1 calc R U
C12 C 0.6044(3) 0.7658(3) 0.01829(18) 0.0257(5) Uani 1 1 d . .
H12A H 0.6898 0.7666 -0.0370 0.038 Uiso 1 1 calc R U
H12B H 0.5227 0.8363 0.0026 0.038 Uiso 1 1 calc R U
H12C H 0.5676 0.6760 0.0312 0.038 Uiso 1 1 calc R U
C13 C 0.7049(3) 0.9365(2) 0.09913(18) 0.0233(5) Uani 1 1 d . .
H13A H 0.7562 0.9413 0.1530 0.035 Uiso 1 1 calc R U
H13B H 0.6157 1.0051 0.1016 0.035 Uiso 1 1 calc R U
H13C H 0.7744 0.9543 0.0367 0.035 Uiso 1 1 calc R U
C14 C 0.6082(2) 0.7224(2) 0.37338(16) 0.0160(4) Uani 1 1 d . .
C15 C 0.6826(2) 0.8377(2) 0.47561(17) 0.0183(4) Uani 1 1 d . .
C16 C 0.7329(3) 0.8807(3) 0.55107(19) 0.0257(5) Uani 1 1 d . .
H16 H 0.7567 0.8194 0.6060 0.031 Uiso 1 1 calc R U
C17 C 0.7460(3) 1.0193(3) 0.54082(19) 0.0292(6) Uani 1 1 d . .
H17 H 0.7816 1.0541 0.5898 0.035 Uiso 1 1 calc R U
C18 C 0.7086(3) 1.1087(3) 0.46111(19) 0.0283(5) Uani 1 1 d . .
H18 H 0.7187 1.2028 0.4577 0.034 Uiso 1 1 calc R U
C19 C 0.6571(3) 1.0655(2) 0.38626(18) 0.0244(5) Uani 1 1 d . .
H19 H 0.6306 1.1264 0.3319 0.029 Uiso 1 1 calc R U
C20 C 0.6473(2) 0.9277(2) 0.39689(16) 0.0181(4) Uani 1 1 d . .
C1S C 0.1720(3) 0.8186(2) 0.21306(18) 0.0246(5) Uani 1 1 d . .
H1S1 H 0.1580 0.7890 0.1520 0.030 Uiso 1 1 calc R U
H1S2 H 0.2329 0.7431 0.2472 0.030 Uiso 1 1 calc R U
Cl1 Cl 0.26952(7) 0.96443(7) 0.18420(5) 0.03324(14) Uani 1 1 d . .
Cl2 Cl -0.00621(7) 0.85369(7) 0.28816(5) 0.03536(15) Uani 1 1 d . .
H3N H 0.657(3) 0.638(3) 0.4965(19) 0.018(6) Uiso 1 1 d . .

loop_
_atom_site_aniso_label
_atom_site_aniso_U_11
_atom_site_aniso_U_22
_atom_site_aniso_U_33
_atom_site_aniso_U_23
_atom_site_aniso_U_13
_atom_site_aniso_U_12
Pd1 0.00981(8) 0.01229(8) 0.01478(9) -0.00024(6) -0.00124(6) -0.00077(6)
Br1 0.01625(11) 0.02040(12) 0.02484(12) -0.00690(9) -0.00293(9) -0.00279(8)
Br2 0.01473(11) 0.01869(11) 0.02000(11) -0.00131(8) -0.00004(8) -0.00214(8)
O1 0.0197(8) 0.0142(7) 0.0167(8) -0.0015(6) -0.0006(6) -0.0024(6)
N1 0.0106(8) 0.0140(9) 0.0163(9) 0.0000(7) -0.0009(7) -0.0014(7)
N2 0.0112(8) 0.0165(9) 0.0158(9) 0.0006(7) -0.0008(7) -0.0007(7)
N3 0.0182(9) 0.0151(9) 0.0185(9) 0.0002(8) -0.0041(7) -0.0009(7)
C1 0.0134(10) 0.0127(10) 0.0164(10) -0.0029(8) -0.0038(8) -0.0010(8)
C2 0.0138(10) 0.0165(10) 0.0153(10) -0.0041(8) -0.0005(8) -0.0039(8)
C3 0.0136(10) 0.0189(11) 0.0222(11) -0.0050(9) -0.0019(8) -0.0027(8)
C4 0.0144(10) 0.0244(12) 0.0254(12) -0.0098(9) 0.0019(9) -0.0040(9)
C5 0.0199(11) 0.0273(12) 0.0162(11) -0.0050(9) 0.0030(9) -0.0094(9)
C6 0.0202(11) 0.0226(11) 0.0158(11) -0.0009(9) -0.0024(9) -0.0034(9)
C7 0.0123(10) 0.0187(11) 0.0156(10) -0.0035(8) -0.0020(8) -0.0029(8)
C8 0.0148(10) 0.0160(10) 0.0158(10) 0.0014(8) -0.0039(8) -0.0001(8)
C9 0.0216(11) 0.0168(11) 0.0213(11) -0.0007(9) -0.0033(9) -0.0011(9)
C10 0.0208(11) 0.0247(12) 0.0199(11) -0.0038(9) -0.0081(9) -0.0002(9)
C11 0.0134(10) 0.0171(11) 0.0214(11) 0.0023(8) -0.0035(8) 0.0018(8)
C12 0.0259(12) 0.0237(12) 0.0282(13) 0.0014(10) -0.0121(10) -0.0004(10)
C13 0.0244(12) 0.0187(11) 0.0249(12) 0.0013(9) -0.0046(9) -0.0007(9)
C14 0.0101(9) 0.0161(10) 0.0189(11) -0.0005(8) 0.0012(8) 0.0005(8)
C15 0.0143(10) 0.0177(11) 0.0221(11) -0.0044(9) -0.0003(8) -0.0017(8)
C16 0.0214(12) 0.0301(13) 0.0266(13) -0.0077(10) -0.0039(10) -0.0026(10)
C17 0.0256(13) 0.0349(14) 0.0295(13) -0.0160(11) 0.0019(10) -0.0097(11)
C18 0.0280(13) 0.0232(12) 0.0320(14) -0.0119(10) 0.0097(10) -0.0101(10)
C19 0.0246(12) 0.0196(12) 0.0248(12) -0.0037(9) 0.0065(10) -0.0043(9)
C20 0.0158(10) 0.0175(11) 0.0196(11) -0.0053(8) 0.0023(8) -0.0024(8)
C1S 0.0222(12) 0.0231(12) 0.0257(12) -0.0031(10) -0.0013(9) 0.0019(9)
Cl1 0.0295(3) 0.0313(3) 0.0349(3) -0.0031(3) 0.0052(3) -0.0076(3)
Cl2 0.0201(3) 0.0437(4) 0.0413(4) -0.0112(3) 0.0026(3) -0.0064(3)

loop_
_atom_type_symbol
_atom_type_description
_atom_type_scat_dispersion_real
_atom_type_scat_dispersion_imag
_atom_type_scat_source
C C 0.0033 0.0016 'International Tables Vol C Tables 4.2.6.8 and 6.1.1.4'
H H 0.0000 0.0000 'International Tables Vol C Tables 4.2.6.8 and 6.1.1.4'
N N 0.0061 0.0033 'International Tables Vol C Tables 4.2.6.8 and 6.1.1.4'
O O 0.0106 0.0060 'International Tables Vol C Tables 4.2.6.8 and 6.1.1.4'
Br Br -0.2901 2.4595 'International Tables Vol C Tables 4.2.6.8 and 6.1.1.4'
Pd Pd -0.9988 1.0072 'International Tables Vol C Tables 4.2.6.8 and 6.1.1.4'
Cl Cl 0.1484 0.1585 'International Tables Vol C Tables 4.2.6.8 and 6.1.1.4'

loop_
_geom_angle_atom_site_label_1
_geom_angle_atom_site_label_2
_geom_angle_atom_site_label_3
_geom_angle
C14 Pd1 C1 87.96(8)
C14 Pd1 Br2 88.05(6)
C1 Pd1 Br2 174.10(6)
C14 Pd1 Br1 177.37(6)
C1 Pd1 Br1 90.08(6)
Br2 Pd1 Br1 94.036(11)
C14 O1 C20 107.62(16)
C1 N1 C2 109.72(17)
C1 N1 C8 123.42(17)
C2 N1 C8 126.78(17)
C1 N2 C7 109.74(17)
C1 N2 C11 123.42(17)
C7 N2 C11 126.80(18)
C14 N3 C15 110.64(19)
C14 N3 H3N 123.1(17)
C15 N3 H3N 125.9(17)
N1 C1 N2 108.06(18)
N1 C1 Pd1 127.46(15)
N2 C1 Pd1 124.47(15)
C3 C2 C7 121.1(2)
C3 C2 N1 132.5(2)
C7 C2 N1 106.33(18)
C4 C3 C2 117.2(2)
C4 C3 H3 121.4
C2 C3 H3 121.4
C3 C4 C5 121.6(2)
C3 C4 H4 119.2
C5 C4 H4 119.2
C6 C5 C4 121.6(2)
C6 C5 H5 119.2
C4 C5 H5 119.2
C5 C6 C7 116.9(2)
C5 C6 H6 121.5
C7 C6 H6 121.5
C6 C7 N2 132.3(2)
C6 C7 C2 121.5(2)
N2 C7 C2 106.14(18)
N1 C8 C9 111.32(17)
N1 C8 C10 110.21(17)
C9 C8 C10 113.00(18)
N1 C8 H8 107.3
C9 C8 H8 107.3
C10 C8 H8 107.3
C8 C9 H9A 109.5
C8 C9 H9B 109.5
H9A C9 H9B 109.5
C8 C9 H9C 109.5
H9A C9 H9C 109.5
H9B C9 H9C 109.5
C8 C10 H10A 109.5
C8 C10 H10B 109.5
H10A C10 H10B 109.5
C8 C10 H10C 109.5
H10A C10 H10C 109.5
H10B C10 H10C 109.5
N2 C11 C12 110.58(18)
N2 C11 C13 111.46(18)
C12 C11 C13 113.84(19)
N2 C11 H11 106.8
C12 C11 H11 106.8
C13 C11 H11 106.8
C11 C12 H12A 109.5
C11 C12 H12B 109.5
H12A C12 H12B 109.5
C11 C12 H12C 109.5
H12A C12 H12C 109.5
H12B C12 H12C 109.5
C11 C13 H13A 109.5
C11 C13 H13B 109.5
H13A C13 H13B 109.5
C11 C13 H13C 109.5
H13A C13 H13C 109.5
H13B C13 H13C 109.5
N3 C14 O1 108.67(19)
N3 C14 Pd1 129.09(16)
O1 C14 Pd1 122.24(15)
C20 C15 C16 121.7(2)
C20 C15 N3 104.64(19)
C16 C15 N3 133.7(2)
C15 C16 C17 115.4(2)
C15 C16 H16 122.3
C17 C16 H16 122.3
C18 C17 C16 122.0(2)
C18 C17 H17 119.0
C16 C17 H17 119.0
C19 C18 C17 122.4(2)
C19 C18 H18 118.8
C17 C18 H18 118.8
C20 C19 C18 114.8(2)
C20 C19 H19 122.6
C18 C19 H19 122.6
C19 C20 C15 123.7(2)
C19 C20 O1 127.8(2)
C15 C20 O1 108.42(18)
Cl2 C1S Cl1 110.98(13)
Cl2 C1S H1S1 109.4
Cl1 C1S H1S1 109.4
Cl2 C1S H1S2 109.4
Cl1 C1S H1S2 109.4
H1S1 C1S H1S2 108.0

loop_
_geom_bond_atom_site_label_1
_geom_bond_atom_site_label_2
_geom_bond_distance
Pd1 C14 1.958(2)
Pd1 C1 1.983(2)
Pd1 Br2 2.4773(4)
Pd1 Br1 2.4801(4)
O1 C14 1.350(3)
O1 C20 1.394(3)
N1 C1 1.343(3)
N1 C2 1.399(3)
N1 C8 1.480(3)
N2 C1 1.351(3)
N2 C7 1.397(3)
N2 C11 1.480(3)
N3 C14 1.321(3)
N3 C15 1.400(3)
N3 H3N 0.84(3)
C2 C3 1.392(3)
C2 C7 1.399(3)
C3 C4 1.385(3)
C3 H3 0.9500
C4 C5 1.395(3)
C4 H4 0.9500
C5 C6 1.385(3)
C5 H5 0.9500
C6 C7 1.392(3)
C6 H6 0.9500
C8 C9 1.520(3)
C8 C10 1.524(3)
C8 H8 1.0000
C9 H9A 0.9800
C9 H9B 0.9800
C9 H9C 0.9800
C10 H10A 0.9800
C10 H10B 0.9800
C10 H10C 0.9800
C11 C12 1.524(3)
C11 C13 1.526(3)
C11 H11 1.0000
C12 H12A 0.9800
C12 H12B 0.9800
C12 H12C 0.9800
C13 H13A 0.9800
C13 H13B 0.9800
C13 H13C 0.9800
C15 C20 1.375(3)
C15 C16 1.387(3)
C16 C17 1.389(4)
C16 H16 0.9500
C17 C18 1.389(4)
C17 H17 0.9500
C18 C19 1.387(4)
C18 H18 0.9500
C19 C20 1.374(3)
C19 H19 0.9500
C1S Cl2 1.763(2)
C1S Cl1 1.766(3)
C1S H1S1 0.9900
C1S H1S2 0.9900
